data_2006890
loop_
_publ_author_name
'Gainsford, Graeme J.'
'Tallon, J. L.'
'Lin, C.T.'

_publ_contact_author
; Dr Graeme J. Gainsford
 Industrial Research Limited
 PO Box 31-310
 Lower Hutt
 New Zealand
;
_publ_section_title
;
 YBa(Cu~1.10~Co~0.90~)O~5~, Prepared from YBa~2~Cu~3~O~7~
;
_journal_issue 12
_journal_name_full 'Acta Crystallographica Section C'
_journal_page_first 1729
_journal_page_last 1730
_journal_paper_doi 10.1107/S0108270197010743
_journal_volume 53
_journal_year 1997
_chemical_formula_iupac 'Y Ba (Cu1.10 Co0.90) O5'
_chemical_formula_moiety 'Ba Co0.904 Cu1.096 O5 Y'
_chemical_formula_structural 'Ba Co0.904 Cu1.096 O5 Y'
_chemical_formula_sum 'Ba Co0.9 Cu1.1 O5 Y'
_chemical_formula_weight 429.18
_space_group_IT_number 123
_symmetry_cell_setting tetragonal
_symmetry_space_group_name_Hall '-P 4 2'
_symmetry_space_group_name_H-M 'P 4/m m m'
_audit_creation_method SHELXL
_cell_angle_alpha 90.00
_cell_angle_beta 90.00
_cell_angle_gamma 90.00
_cell_formula_units_Z 1
_cell_length_a 3.8827(10)
_cell_length_b 3.8827(10)
_cell_length_c 7.546(2)
_cell_measurement_reflns_used 22
_cell_measurement_temperature 124(2)
_cell_measurement_theta_max 50
_cell_measurement_theta_min 21
_cell_volume 113.76(5)
_computing_cell_refinement XSCANS
_computing_data_collection 'XSCANS (Fait, 1991)'
_computing_data_reduction 'XSCANS and SHELXTL (Sheldrick, 1984)'
_computing_molecular_graphics 'STRUPLO (Fischer et al., 1990)'
_computing_publication_material 'CIFTAB SHELXL93'
_computing_structure_refinement 'SHELXL96 (Sheldrick, 1996)'
_computing_structure_solution 'SHELXS90 (Sheldrick, 1990)'
_diffrn_ambient_temperature 124(2)
_diffrn_measurement_device 'Siemens  P4 4-circle diffractometer'
_diffrn_measurement_method \w-scan
_diffrn_radiation_monochromator graphite
_diffrn_radiation_source 'fine-focus sealed tube'
_diffrn_radiation_type MoK\a
_diffrn_radiation_wavelength 0.70930
_diffrn_reflns_av_R_equivalents 0.0387
_diffrn_reflns_av_sigmaI/netI 0.0228
_diffrn_reflns_limit_h_max 7
_diffrn_reflns_limit_h_min -1
_diffrn_reflns_limit_k_max 7
_diffrn_reflns_limit_k_min -1
_diffrn_reflns_limit_l_max 13
_diffrn_reflns_limit_l_min -1
_diffrn_reflns_number 682
_diffrn_reflns_theta_max 39.9
_diffrn_reflns_theta_min 2.69
_diffrn_standards_decay_% 0
_diffrn_standards_interval_count 97
_diffrn_standards_number 3
_exptl_absorpt_coefficient_mu 29.4
_exptl_absorpt_correction_T_max 0.779
_exptl_absorpt_correction_T_min 0.066
_exptl_absorpt_correction_type '\y scan'
_exptl_absorpt_process_details '(XEMP; Sheldrick, 1984)'
_exptl_crystal_colour 'lustrous black'
_exptl_crystal_density_diffrn 6.265
_exptl_crystal_density_meas ?
_exptl_crystal_description 'irregular plate'
_exptl_crystal_F_000 191
_exptl_crystal_size_max 0.30
_exptl_crystal_size_mid 0.20
_exptl_crystal_size_min 0.01
_refine_diff_density_max 3.093
_refine_diff_density_min -3.083
_refine_ls_extinction_coef 0.061(8)
_refine_ls_extinction_method SHELXL
_refine_ls_goodness_of_fit_all 1.316
_refine_ls_goodness_of_fit_obs 1.339
_refine_ls_hydrogen_treatment none
_refine_ls_matrix_type full
_refine_ls_number_parameters 17
_refine_ls_number_reflns 254
_refine_ls_number_restraints 1
_refine_ls_restrained_S_all 1.313
_refine_ls_restrained_S_obs 1.336
_refine_ls_R_factor_all 0.0289
_refine_ls_R_factor_obs .0280
_refine_ls_shift/esd_max 0.002
_refine_ls_shift/esd_mean 0.001
_refine_ls_structure_factor_coef Fsqd
_refine_ls_weighting_scheme
;calc w = 1/[\s^2^(Fo^2^)+(0.0370P)^2^+0.0088P] where
 P=(Fo^2^+2Fc^2^)/3
;
_refine_ls_wR_factor_all 0.0641
_refine_ls_wR_factor_obs .0640
_reflns_number_observed 245
_reflns_number_total 254
_reflns_observed_criterion >2sigma(I)
_cod_data_source_file ta1169.cif
_cod_data_source_block '[Co112]shelxl'
_cod_depositor_comments
;
The following automatic conversions were performed:
'_symmetry_cell_setting' value 'Tetragonal' changed to 'tetragonal'
according to '/home/saulius/struct/CIF-dictionaries/cif_core.dic'
dictionary named 'cif_core.dic' version 2.4.1 from
2010-06-29.

'_geom_bond_publ_flag' value 'N' changed to 'n' according to
'/home/saulius/struct/CIF-dictionaries/cif_core.dic' dictionary named
'cif_core.dic' version 2.4.1 from 2010-06-29 (39
times).

'_geom_bond_publ_flag' value 'Y' changed to 'y' according to
'/home/saulius/struct/CIF-dictionaries/cif_core.dic' dictionary named
'cif_core.dic' version 2.4.1 from 2010-06-29 (5 times).

Automatic conversion script
Id: cif_fix_enum 1527 2010-12-29 10:47:43Z saulius 

The following automatic conversions were performed:

'_symmetry_cell_setting' value 'Tetragonal' changed to 'tetragonal'
according to /home/saulius/struct/CIF-dictionaries/cif_core.dic
dictionary named 'cif_core.dic' version 2.4.1 from
2010-06-29.

'_geom_bond_publ_flag' value 'N' changed to 'n'
according to /home/saulius/struct/CIF-dictionaries/cif_core.dic
dictionary named 'cif_core.dic' version 2.4.1 from 2010-06-29 (39
times).

'_geom_bond_publ_flag' value 'Y' changed to 'y' according to
/home/saulius/struct/CIF-dictionaries/cif_core.dic dictionary named
'cif_core.dic' version 2.4.1 from 2010-06-29 (5
times).

'_geom_angle_publ_flag' value 'N' changed to 'n' according
to /home/saulius/struct/CIF-dictionaries/cif_core.dic dictionary
named 'cif_core.dic' version 2.4.1 from 2010-06-29 (223
times).

'_geom_angle_publ_flag' value 'Y' changed to 'y' according
to /home/saulius/struct/CIF-dictionaries/cif_core.dic dictionary
named 'cif_core.dic' version 2.4.1 from 2010-06-29 (5 times).

Automatic conversion script
Id: cif_fix_values 1715 2011-07-08 13:25:40Z adriana 

The following automatic conversions were performed:

'_exptl_crystal_density_meas' value 'not measured' was changed to '?'
- the value is perceived as not measured.

Automatic conversion script
Id: cif_fix_values 3008 2015-01-20 13:52:24Z robertas 
;
_cod_original_cell_volume 113.75(5)
_cod_original_formula_sum 'Ba Co0.90 Cu1.10 O5 Y'
_cod_database_code 2006890

loop_
_symmetry_equiv_pos_as_xyz
'x, y, z'
'-y, x, z'
'-x, -y, z'
'y, -x, z'
'-x, y, z'
'y, x, z'
'x, -y, z'
'-y, -x, z'
'-x, -y, -z'
'y, -x, -z'
'x, y, -z'
'-y, x, -z'
'x, -y, -z'
'-y, -x, -z'
'-x, y, -z'
'y, x, -z'

loop_
_atom_site_aniso_label
_atom_site_aniso_U_11
_atom_site_aniso_U_22
_atom_site_aniso_U_33
_atom_site_aniso_U_12
_atom_site_aniso_U_13
_atom_site_aniso_U_23
Ba .0074(3) .008 .0184(2) .000 .000 .000
Y .0061(4) .007 .0078(2) .000 .000 .000
Cu1 .0069(2) .0069(2) .0263(4) .000 .000 .000
Co1 .0069(2) .0069(2) .0263(4) .000 .000 .000
O1 .0052(19) .016 .018(2) .000 .000 .000
O2 .0072(8) .0089(8) .0144(9) .000 .000 .000

loop_
_atom_site_label
_atom_site_fract_x
_atom_site_fract_y
_atom_site_fract_z
_atom_site_U_iso_or_equiv
_atom_site_thermal_displace_type
_atom_site_calc_flag
_atom_site_refinement_flags
_atom_site_occupancy
_atom_site_disorder_group
_atom_site_type_symbol
Ba .5000 .5000 .0000 .01124(15) Uani d S 1 . Ba
Y .5000 .5000 .5000 .00696(15) Uani d S 1 . Y
Cu1 .0000 .0000 .73395(12) .0134(2) Uani d SP .55(3) . Cu
Co1 .0000 .0000 .73395(12) .0134(2) Uani d SP .45(3) . Co
O1 .0000 .0000 .0000 .0132(8) Uani d S 1 . O
O2 .5000 .0000 .6871(4) .0101(4) Uani d S 1 . O

loop_
_atom_type_symbol
_atom_type_description
_atom_type_scat_dispersion_real
_atom_type_scat_dispersion_imag
_atom_type_scat_source
Ba Ba -0.3244 2.2819 'International Tables Vol C Tables 4.2.6.8 and 6.1.1.4'
Y Y -2.7962 3.5667 'International Tables Vol C Tables 4.2.6.8 and 6.1.1.4'
Cu Cu 0.3201 1.2651 'International Tables Vol C Tables 4.2.6.8 and 6.1.1.4'
Co Co 0.3494 0.9721 'International Tables Vol C Tables 4.2.6.8 and 6.1.1.4'
O O 0.0106 0.0060 'International Tables Vol C Tables 4.2.6.8 and 6.1.1.4'

loop_
_geom_angle_atom_site_label_1
_geom_angle_atom_site_label_2
_geom_angle_atom_site_label_3
_geom_angle_site_symmetry_1
_geom_angle_site_symmetry_3
_geom_angle
_geom_angle_publ_flag
O1 Ba O1 1_665 . 180.0 n
O1 Ba O1 1_665 1_565 90.0 n
O1 Ba O1 . 1_565 90.0 n
O1 Ba O1 1_665 1_655 90.0 n
O1 Ba O1 . 1_655 90.0 n
O1 Ba O1 1_565 1_655 180.0 n
O1 Ba O2 1_665 10_666 63.32(2) n
O1 Ba O2 . 10_666 116.68(2) n
O1 Ba O2 1_565 10_666 116.68(2) n
O1 Ba O2 1_655 10_666 63.32(2) n
O1 Ba O2 1_665 2_554 116.68(2) n
O1 Ba O2 . 2_554 63.32(2) n
O1 Ba O2 1_565 2_554 63.32(2) n
O1 Ba O2 1_655 2_554 116.68(2) n
O2 Ba O2 10_666 2_554 180.0 n
O1 Ba O2 1_665 9_666 63.32(2) n
O1 Ba O2 . 9_666 116.68(2) n
O1 Ba O2 1_565 9_666 63.32(2) n
O1 Ba O2 1_655 9_666 116.68(2) n
O2 Ba O2 10_666 9_666 53.37(4) n
O2 Ba O2 2_554 9_666 126.63(4) n
O1 Ba O2 1_665 1_554 116.68(2) n
O1 Ba O2 . 1_554 63.32(2) n
O1 Ba O2 1_565 1_554 116.68(2) n
O1 Ba O2 1_655 1_554 63.32(2) n
O2 Ba O2 10_666 1_554 126.63(4) n
O2 Ba O2 2_554 1_554 53.37(4) n
O2 Ba O2 9_666 1_554 180.0 n
O1 Ba O2 1_665 10_566 116.68(2) n
O1 Ba O2 . 10_566 63.32(2) n
O1 Ba O2 1_565 10_566 63.32(2) n
O1 Ba O2 1_655 10_566 116.68(2) n
O2 Ba O2 10_666 10_566 78.85(7) n
O2 Ba O2 2_554 10_566 101.15(7) n
O2 Ba O2 9_666 10_566 53.37(4) n
O2 Ba O2 1_554 10_566 126.63(4) n
O1 Ba O2 1_665 2_654 63.32(2) n
O1 Ba O2 . 2_654 116.68(2) n
O1 Ba O2 1_565 2_654 116.68(2) n
O1 Ba O2 1_655 2_654 63.32(2) n
O2 Ba O2 10_666 2_654 101.15(7) n
O2 Ba O2 2_554 2_654 78.85(7) n
O2 Ba O2 9_666 2_654 126.63(4) n
O2 Ba O2 1_554 2_654 53.37(4) n
O2 Ba O2 10_566 2_654 180.0 n
O1 Ba O2 1_665 9_656 116.68(2) n
O1 Ba O2 . 9_656 63.32(2) n
O1 Ba O2 1_565 9_656 116.68(2) n
O1 Ba O2 1_655 9_656 63.32(2) n
O2 Ba O2 10_666 9_656 53.37(4) n
O2 Ba O2 2_554 9_656 126.63(4) n
O2 Ba O2 9_666 9_656 78.85(7) n
O2 Ba O2 1_554 9_656 101.15(7) n
O2 Ba O2 10_566 9_656 53.37(4) n
O2 Ba O2 2_654 9_656 126.63(4) n
O1 Ba O2 1_665 1_564 63.32(2) n
O1 Ba O2 . 1_564 116.68(2) n
O1 Ba O2 1_565 1_564 63.32(2) n
O1 Ba O2 1_655 1_564 116.68(2) n
O2 Ba O2 10_666 1_564 126.63(4) n
O2 Ba O2 2_554 1_564 53.37(4) n
O2 Ba O2 9_666 1_564 101.15(7) n
O2 Ba O2 1_554 1_564 78.85(7) n
O2 Ba O2 10_566 1_564 126.63(4) n
O2 Ba O2 2_654 1_564 53.37(4) n
O2 Ba O2 9_656 1_564 180.0 n
O2 Y O2 10_566 2_655 180.0 n
O2 Y O2 10_566 9_656 69.77(5) n
O2 Y O2 2_655 9_656 110.23(5) n
O2 Y O2 10_566 1_565 110.23(5) n
O2 Y O2 2_655 1_565 69.77(5) n
O2 Y O2 9_656 1_565 180.0 n
O2 Y O2 10_566 . 110.23(5) n
O2 Y O2 2_655 . 69.77(5) n
O2 Y O2 9_656 . 72.04(11) n
O2 Y O2 1_565 . 107.96(11) n
O2 Y O2 10_566 2 72.04(11) n
O2 Y O2 2_655 2 107.96(11) n
O2 Y O2 9_656 2 110.23(5) n
O2 Y O2 1_565 2 69.77(5) n
O2 Y O2 . 2 69.77(5) n
O2 Y O2 10_566 10_666 107.96(11) n
O2 Y O2 2_655 10_666 72.04(11) n
O2 Y O2 9_656 10_666 69.77(5) n
O2 Y O2 1_565 10_666 110.23(5) n
O2 Y O2 . 10_666 110.23(5) n
O2 Y O2 2 10_666 180.0 n
O2 Y O2 10_566 9_666 69.77(5) n
O2 Y O2 2_655 9_666 110.23(5) n
O2 Y O2 9_656 9_666 107.96(11) n
O2 Y O2 1_565 9_666 72.04(11) n
O2 Y O2 . 9_666 180.0 n
O2 Y O2 2 9_666 110.23(5) n
O2 Y O2 10_666 9_666 69.77(5) n
O2 Y Cu1 10_566 9_556 36.955(9) n
O2 Y Cu1 2_655 9_556 143.045(9) n
O2 Y Cu1 9_656 9_556 36.955(9) n
O2 Y Cu1 1_565 9_556 143.045(9) n
O2 Y Cu1 . 9_556 80.62(4) n
O2 Y Cu1 2 9_556 80.62(4) n
O2 Y Cu1 10_666 9_556 99.38(4) n
O2 Y Cu1 9_666 9_556 99.38(4) n
O2 Y Cu1 10_566 1_665 143.045(9) n
O2 Y Cu1 2_655 1_665 36.955(9) n
O2 Y Cu1 9_656 1_665 143.045(9) n
O2 Y Cu1 1_565 1_665 36.955(9) n
O2 Y Cu1 . 1_665 99.38(4) n
O2 Y Cu1 2 1_665 99.38(4) n
O2 Y Cu1 10_666 1_665 80.62(4) n
O2 Y Cu1 9_666 1_665 80.62(4) n
Cu1 Y Cu1 9_556 1_665 180.0 n
O2 Y Cu1 10_566 9_666 99.38(4) n
O2 Y Cu1 2_655 9_666 80.62(4) n
O2 Y Cu1 9_656 9_666 99.38(4) n
O2 Y Cu1 1_565 9_666 80.62(4) n
O2 Y Cu1 . 9_666 143.045(9) n
O2 Y Cu1 2 9_666 143.045(9) n
O2 Y Cu1 10_666 9_666 36.955(9) n
O2 Y Cu1 9_666 9_666 36.955(9) n
Cu1 Y Cu1 9_556 9_666 114.52(3) n
Cu1 Y Cu1 1_665 9_666 65.48(3) n
O2 Y Cu1 10_566 1_565 80.62(4) n
O2 Y Cu1 2_655 1_565 99.38(4) n
O2 Y Cu1 9_656 1_565 143.045(9) n
O2 Y Cu1 1_565 1_565 36.955(9) n
O2 Y Cu1 . 1_565 99.38(4) n
O2 Y Cu1 2 1_565 36.955(9) n
O2 Y Cu1 10_666 1_565 143.045(9) n
O2 Y Cu1 9_666 1_565 80.62(4) n
Cu1 Y Cu1 9_556 1_565 107.008(16) n
Cu1 Y Cu1 1_665 1_565 72.992(15) n
Cu1 Y Cu1 9_666 1_565 107.008(15) n
O2 Cu1 O2 1_455 2_545 88.16(3) n
O2 Cu1 O2 1_455 2 88.16(3) n
O2 Cu1 O2 2_545 2 159.34(17) n
O2 Cu1 O2 1_455 . 159.34(17) y
O2 Cu1 O2 2_545 . 88.16(3) n
O2 Cu1 O2 2 . 88.16(3) y
O2 Cu1 O1 1_455 1_556 100.33(8) n
O2 Cu1 O1 2_545 1_556 100.33(8) n
O2 Cu1 O1 2 1_556 100.33(8) n
O2 Cu1 O1 . 1_556 100.33(8) y
O2 Cu1 Y 1_455 1_445 46.99(5) n
O2 Cu1 Y 2_545 1_445 46.99(5) n
O2 Cu1 Y 2 1_445 119.22(6) n
O2 Cu1 Y . 1_445 119.22(6) n
O1 Cu1 Y 1_556 1_445 122.741(16) n
O2 Cu1 Y 1_455 . 119.22(6) n
O2 Cu1 Y 2_545 . 119.22(6) n
O2 Cu1 Y 2 . 46.99(5) n
O2 Cu1 Y . . 46.99(5) n
O1 Cu1 Y 1_556 . 122.741(16) n
Y Cu1 Y 1_445 . 114.52(3) n
O2 Cu1 Y 1_455 1_455 46.99(5) n
O2 Cu1 Y 2_545 1_455 119.22(6) n
O2 Cu1 Y 2 1_455 46.99(5) n
O2 Cu1 Y . 1_455 119.22(6) n
O1 Cu1 Y 1_556 1_455 122.741(16) n
Y Cu1 Y 1_445 1_455 72.992(16) n
Y Cu1 Y . 1_455 72.992(15) n
O2 Cu1 Y 1_455 1_545 119.22(6) n
O2 Cu1 Y 2_545 1_545 46.99(5) n
O2 Cu1 Y 2 1_545 119.22(6) n
O2 Cu1 Y . 1_545 46.99(5) n
O1 Cu1 Y 1_556 1_545 122.741(16) n
Y Cu1 Y 1_445 1_545 72.992(16) n
Y Cu1 Y . 1_545 72.992(15) n
Y Cu1 Y 1_455 1_545 114.52(3) n
O2 Cu1 Ba 1_455 1_556 131.86(6) n
O2 Cu1 Ba 2_545 1_556 131.86(6) n
O2 Cu1 Ba 2 1_556 62.89(6) n
O2 Cu1 Ba . 1_556 62.89(6) n
O1 Cu1 Ba 1_556 1_556 53.825(16) n
Y Cu1 Ba 1_445 1_556 176.57(3) n
Y Cu1 Ba . 1_556 68.92(2) n
Y Cu1 Ba 1_455 1_556 108.616(10) n
Y Cu1 Ba 1_545 1_556 108.616(10) n
O2 Cu1 Ba 1_455 1_546 131.86(5) n
O2 Cu1 Ba 2_545 1_546 62.89(6) n
O2 Cu1 Ba 2 1_546 131.86(6) n
O2 Cu1 Ba . 1_546 62.89(6) n
O1 Cu1 Ba 1_556 1_546 53.825(16) n
Y Cu1 Ba 1_445 1_546 108.616(10) n
Y Cu1 Ba . 1_546 108.616(10) n
Y Cu1 Ba 1_455 1_546 176.57(3) n
Y Cu1 Ba 1_545 1_546 68.92(2) n
Ba Cu1 Ba 1_556 1_546 69.611(16) n
O2 Cu1 Ba 1_455 1_446 62.89(6) n
O2 Cu1 Ba 2_545 1_446 62.89(6) n
O2 Cu1 Ba 2 1_446 131.86(5) n
O2 Cu1 Ba . 1_446 131.86(5) n
O1 Cu1 Ba 1_556 1_446 53.825(16) n
Y Cu1 Ba 1_445 1_446 68.92(2) n
Y Cu1 Ba . 1_446 176.57(3) n
Y Cu1 Ba 1_455 1_446 108.616(10) n
Y Cu1 Ba 1_545 1_446 108.616(10) n
Ba Cu1 Ba 1_556 1_446 107.65(3) n
Ba Cu1 Ba 1_546 1_446 69.611(16) n
Cu1 O1 Cu1 9_556 1_554 180.0 y
Cu1 O1 Ba 9_556 . 90.0 n
Cu1 O1 Ba 1_554 . 90.0 n
Cu1 O1 Ba 9_556 1_445 90.0 n
Cu1 O1 Ba 1_554 1_445 90.0 n
Ba O1 Ba . 1_445 180.0 n
Cu1 O1 Ba 9_556 1_545 90.0 n
Cu1 O1 Ba 1_554 1_545 90.0 n
Ba O1 Ba . 1_545 90.0 n
Ba O1 Ba 1_445 1_545 90.0 n
Cu1 O1 Ba 9_556 1_455 90.0 n
Cu1 O1 Ba 1_554 1_455 90.0 n
Ba O1 Ba . 1_455 90.0 n
Ba O1 Ba 1_445 1_455 90.0 n
Ba O1 Ba 1_545 1_455 180.0 n
Cu1 O2 Cu1 1_655 . 159.34(17) y
Cu1 O2 Y 1_655 1_545 96.05(4) n
Cu1 O2 Y . 1_545 96.05(4) n
Cu1 O2 Y 1_655 . 96.05(4) n
Cu1 O2 Y . . 96.05(4) n
Y O2 Y 1_545 . 107.96(11) n
Cu1 O2 Ba 1_655 1_556 82.04(7) n
Cu1 O2 Ba . 1_556 82.04(7) n
Y O2 Ba 1_545 1_556 165.44(8) n
Y O2 Ba . 1_556 86.59(3) n
Cu1 O2 Ba 1_655 1_546 82.04(7) n
Cu1 O2 Ba . 1_546 82.04(7) n
Y O2 Ba 1_545 1_546 86.60(3) n
Y O2 Ba . 1_546 165.44(8) n
Ba O2 Ba 1_556 1_546 78.85(7) n

loop_
_geom_bond_atom_site_label_1
_geom_bond_atom_site_label_2
_geom_bond_site_symmetry_2
_geom_bond_distance
_geom_bond_publ_flag
Ba O1 1_665 2.7455(7) n
Ba O1 . 2.7455(7) y
Ba O1 1_565 2.7455(7) n
Ba O1 1_655 2.7455(7) n
Ba O2 10_666 3.057(2) n
Ba O2 2_554 3.057(2) n
Ba O2 9_666 3.057(2) n
Ba O2 1_554 3.057(2) n
Ba O2 10_566 3.057(2) n
Ba O2 2_654 3.057(2) n
Ba O2 9_656 3.057(2) n
Ba O2 1_564 3.057(2) y
Y O2 10_566 2.4002(16) n
Y O2 2_655 2.4002(16) n
Y O2 9_656 2.4002(16) n
Y O2 1_565 2.4002(16) n
Y O2 . 2.4002(16) y
Y O2 2 2.4002(16) n
Y O2 10_666 2.4002(16) n
Y O2 9_666 2.4002(16) n
Y Cu1 9_556 3.2641(8) n
Y Cu1 1_665 3.2641(8) n
Y Cu1 9_666 3.2641(8) n
Y Cu1 1_565 3.2641(8) n
Cu1 O2 1_455 1.9733(7) n
Cu1 O2 2_545 1.9733(7) n
Cu1 O2 2 1.9733(7) n
Cu1 O2 . 1.9733(7) y
Cu1 O1 1_556 2.0075(10) y
Cu1 Y 1_445 3.2641(8) n
Cu1 Y 1_455 3.2641(8) n
Cu1 Y 1_545 3.2641(8) n
Cu1 Ba 1_556 3.4012(8) n
Cu1 Ba 1_546 3.4012(8) n
Cu1 Ba 1_446 3.4012(8) n
O1 Cu1 9_556 2.0075(10) n
O1 Cu1 1_554 2.0075(10) n
O1 Ba 1_445 2.7455(7) n
O1 Ba 1_545 2.7455(7) n
O1 Ba 1_455 2.7455(7) n
O2 Cu1 1_655 1.9733(7) n
O2 Y 1_545 2.4002(16) n
O2 Ba 1_556 3.057(2) n
O2 Ba 1_546 3.057(2) n
